data_4328050
loop_
_publ_author_name
'Ralf Haiges'
'Martin Rahm'
'David A. Dixon'
'Edward B. Garner'
'Karl O. Christe'

_publ_contact_author_address
;Loker Research Institute and Department of Chemistry
University of Southern California
Los Angeles, CA 90089-1661
USA
;
_publ_contact_author_email haiges@usc.edu
_publ_contact_author_name 'Ralf Haiges'
_publ_section_title
;
 Binary Group 15 Polyazides. Structural Characterization of [Bi(N3)4]-,
 [Bi(N3)5]2-, [bipy.Bi(N3)5]2-, [Bi(N3)6]3-, bipy.As(N3)3, bipy.Sb(N3)3,
 and [(bipy)2.Bi(N3)3]2and on the Lone Pair Activation of Valence
 Electrons
;
_journal_name_full 'Inorganic Chemistry'
_journal_page_first 1127
_journal_page_last 1141
_journal_paper_doi 10.1021/ic202307a
_journal_volume 51
_journal_year 2012
_chemical_formula_moiety '2(C24 H20 P), C10 H8 Bi N17'
_chemical_formula_sum 'C58 H48 Bi N17 P2'
_chemical_formula_weight 1254.05
_space_group_IT_number 14
_space_group_name_Hall '-P 2yn'
_symmetry_cell_setting monoclinic
_symmetry_space_group_name_Hall '-P 2yn'
_symmetry_space_group_name_H-M 'P 1 21/n 1'
_atom_sites_solution_hydrogens geom
_atom_sites_solution_primary direct
_atom_sites_solution_secondary difmap
_audit_creation_method SHELXL-97
_cell_angle_alpha 90.00
_cell_angle_beta 102.078(3)
_cell_angle_gamma 90.00
_cell_formula_units_Z 4
_cell_length_a 11.798(2)
_cell_length_b 22.286(4)
_cell_length_c 21.024(4)
_cell_measurement_reflns_used 7845
_cell_measurement_temperature 113(2)
_cell_measurement_theta_max 27.41
_cell_measurement_theta_min 2.20
_cell_volume 5405.5(17)
_computing_cell_refinement 'Bruker SAINT V6.45A'
_computing_data_collection 'Bruker SMART'
_computing_data_reduction 'Bruker SAINT V6.45A'
_computing_molecular_graphics 'Bruker SHELXTL'
_computing_publication_material 'Bruker SHELXTL'
_computing_structure_refinement 'SHELXL-97 (Sheldrick, 2008)'
_computing_structure_solution 'SHELXS-97 (Sheldrick, 2008)'
_diffrn_ambient_temperature 113(2)
_diffrn_measured_fraction_theta_full 0.994
_diffrn_measured_fraction_theta_max 0.967
_diffrn_measurement_device_type 'Bruker APEX CCD'
_diffrn_measurement_method 'phi and omega scans'
_diffrn_radiation_monochromator graphite
_diffrn_radiation_source 'fine-focus sealed tube'
_diffrn_radiation_type MoK\a
_diffrn_radiation_wavelength 0.71073
_diffrn_reflns_av_R_equivalents 0.0442
_diffrn_reflns_av_sigmaI/netI 0.0532
_diffrn_reflns_limit_h_max 15
_diffrn_reflns_limit_h_min -14
_diffrn_reflns_limit_k_max 28
_diffrn_reflns_limit_k_min -27
_diffrn_reflns_limit_l_max 16
_diffrn_reflns_limit_l_min -27
_diffrn_reflns_number 32987
_diffrn_reflns_theta_full 26.00
_diffrn_reflns_theta_max 27.51
_diffrn_reflns_theta_min 1.35
_exptl_absorpt_coefficient_mu 3.378
_exptl_absorpt_correction_T_max 0.7456
_exptl_absorpt_correction_T_min 0.5156
_exptl_absorpt_correction_type multi-scan
_exptl_absorpt_process_details 'Bruker SADABS 2008/1'
_exptl_crystal_colour yellow
_exptl_crystal_density_diffrn 1.541
_exptl_crystal_description prism
_exptl_crystal_F_000 2512
_exptl_crystal_size_max 0.33
_exptl_crystal_size_mid 0.30
_exptl_crystal_size_min 0.15
_refine_diff_density_max 2.120
_refine_diff_density_min -1.724
_refine_diff_density_rms 0.111
_refine_ls_extinction_method none
_refine_ls_goodness_of_fit_ref 1.012
_refine_ls_hydrogen_treatment constr
_refine_ls_matrix_type full
_refine_ls_number_parameters 731
_refine_ls_number_reflns 12033
_refine_ls_number_restraints 39
_refine_ls_restrained_S_all 1.012
_refine_ls_R_factor_all 0.0507
_refine_ls_R_factor_gt 0.0369
_refine_ls_shift/su_max 0.005
_refine_ls_shift/su_mean 0.000
_refine_ls_structure_factor_coef Fsqd
_refine_ls_weighting_details 'calc w=1/[\s^2^(Fo^2^)+(0.0516P)^2^+0.5000P] where P=(Fo^2^+2Fc^2^)/3'
_refine_ls_weighting_scheme calc
_refine_ls_wR_factor_gt 0.0871
_refine_ls_wR_factor_ref 0.0986
_reflns_number_gt 9688
_reflns_number_total 12033
_reflns_threshold_expression >2sigma(I)
_cod_data_source_file ic202307a_si_002_5.cif
_cod_data_source_block C58H48BiN17P2
_cod_original_cell_volume 5405.3(16)
_cod_original_sg_symbol_H-M 'P 21/n'
_cod_database_code 4328050

loop_
_symmetry_equiv_pos_as_xyz
'x, y, z'
'-x+1/2, y+1/2, -z+1/2'
'-x, -y, -z'
'x-1/2, -y-1/2, z-1/2'

loop_
_atom_site_label
_atom_site_type_symbol
_atom_site_fract_x
_atom_site_fract_y
_atom_site_fract_z
_atom_site_U_iso_or_equiv
_atom_site_adp_type
_atom_site_occupancy
_atom_site_symmetry_multiplicity
_atom_site_calc_flag
_atom_site_refinement_flags
_atom_site_disorder_assembly
_atom_site_disorder_group
Bi1 Bi 0.622672(12) 0.128099(6) 0.639149(7) 0.02937(6) Uani 1 1 d D . .
C1 C 0.7065(3) -0.02703(17) 0.6813(2) 0.0337(9) Uani 1 1 d . . .
H1 H 0.7689 -0.0034 0.7041 0.040 Uiso 1 1 calc R A .
C2 C 0.7122(3) -0.08874(18) 0.68975(19) 0.0353(9) Uani 1 1 d . A .
H2 H 0.7770 -0.1069 0.7175 0.042 Uiso 1 1 calc R . .
C3 C 0.6216(4) -0.12296(17) 0.6568(2) 0.0400(10) Uani 1 1 d . . .
H3 H 0.6227 -0.1654 0.6616 0.048 Uiso 1 1 calc R A .
C4 C 0.5292(4) -0.09516(17) 0.6166(2) 0.0369(9) Uani 1 1 d . A .
H4 H 0.4664 -0.1182 0.5933 0.044 Uiso 1 1 calc R . .
C5 C 0.5288(3) -0.03233(16) 0.61038(17) 0.0276(8) Uani 1 1 d . . .
C6 C 0.4320(3) -0.00039(16) 0.56700(17) 0.0282(8) Uani 1 1 d . A .
C7 C 0.3364(3) -0.03059(18) 0.53163(19) 0.0348(9) Uani 1 1 d . . .
H7 H 0.3312 -0.0730 0.5346 0.042 Uiso 1 1 calc R A .
C8 C 0.2486(3) 0.00171(18) 0.4919(2) 0.0372(9) Uani 1 1 d . A .
H8 H 0.1821 -0.0182 0.4678 0.045 Uiso 1 1 calc R . .
C9 C 0.2594(4) 0.06267(19) 0.4878(2) 0.0391(10) Uani 1 1 d . . .
H9 H 0.2006 0.0858 0.4609 0.047 Uiso 1 1 calc R A .
C10 C 0.3573(4) 0.08982(18) 0.5235(2) 0.0376(10) Uani 1 1 d . A .
H10 H 0.3644 0.1321 0.5201 0.045 Uiso 1 1 calc R . .
C11 C 0.0359(3) 0.85498(17) 0.62866(19) 0.0295(8) Uani 1 1 d . . .
C12 C 0.0742(4) 0.86651(18) 0.5710(2) 0.0374(10) Uani 1 1 d . . .
H12 H 0.1412 0.8903 0.5716 0.045 Uiso 1 1 calc R . .
C13 C 0.0125(4) 0.8426(2) 0.5129(2) 0.0468(11) Uani 1 1 d . . .
H13 H 0.0378 0.8498 0.4735 0.056 Uiso 1 1 calc R . .
C14 C -0.0855(4) 0.8084(2) 0.5123(2) 0.0488(12) Uani 1 1 d . . .
H14 H -0.1273 0.7920 0.4725 0.059 Uiso 1 1 calc R . .
C15 C -0.1230(4) 0.79797(19) 0.5694(2) 0.0442(11) Uani 1 1 d . . .
H15 H -0.1910 0.7748 0.5685 0.053 Uiso 1 1 calc R . .
C16 C -0.0628(3) 0.82080(16) 0.6277(2) 0.0331(9) Uani 1 1 d . . .
H16 H -0.0885 0.8132 0.6669 0.040 Uiso 1 1 calc R . .
C17 C 0.2001(3) 0.94607(16) 0.69457(19) 0.0311(8) Uani 1 1 d . . .
C18 C 0.1410(4) 0.99220(19) 0.6567(2) 0.0428(10) Uani 1 1 d . . .
H18 H 0.0637 0.9864 0.6335 0.051 Uiso 1 1 calc R . .
C19 C 0.1963(5) 1.04667(19) 0.6533(2) 0.0527(13) Uani 1 1 d . . .
H19 H 0.1574 1.0778 0.6265 0.063 Uiso 1 1 calc R . .
C20 C 0.3075(5) 1.0560(2) 0.6887(2) 0.0534(13) Uani 1 1 d . . .
H20 H 0.3439 1.0938 0.6870 0.064 Uiso 1 1 calc R . .
C21 C 0.3656(4) 1.0105(2) 0.7265(2) 0.0519(12) Uani 1 1 d . . .
H21 H 0.4424 1.0169 0.7504 0.062 Uiso 1 1 calc R . .
C22 C 0.3125(4) 0.95553(18) 0.7298(2) 0.0373(9) Uani 1 1 d . . .
H22 H 0.3527 0.9243 0.7560 0.045 Uiso 1 1 calc R . .
C23 C 0.2351(3) 0.81968(15) 0.72813(18) 0.0263(8) Uani 1 1 d . . .
C24 C 0.2966(3) 0.80127(17) 0.6814(2) 0.0329(9) Uani 1 1 d . . .
H24 H 0.2816 0.8195 0.6396 0.039 Uiso 1 1 calc R . .
C25 C 0.3791(3) 0.75665(18) 0.6959(2) 0.0378(10) Uani 1 1 d . . .
H25 H 0.4215 0.7448 0.6642 0.045 Uiso 1 1 calc R . .
C26 C 0.4007(3) 0.72894(17) 0.7560(2) 0.0362(9) Uani 1 1 d . . .
H26 H 0.4568 0.6978 0.7656 0.043 Uiso 1 1 calc R . .
C27 C 0.3400(3) 0.74697(18) 0.8019(2) 0.0359(9) Uani 1 1 d . . .
H27 H 0.3537 0.7275 0.8430 0.043 Uiso 1 1 calc R . .
C28 C 0.2591(3) 0.79302(17) 0.78944(18) 0.0293(8) Uani 1 1 d . . .
H28 H 0.2206 0.8062 0.8223 0.035 Uiso 1 1 calc R . .
C29 C 0.0437(3) 0.88688(16) 0.76628(18) 0.0262(8) Uani 1 1 d . . .
C30 C 0.0012(3) 0.83768(16) 0.79472(18) 0.0273(8) Uani 1 1 d . . .
H30 H 0.0170 0.7982 0.7819 0.033 Uiso 1 1 calc R . .
C31 C -0.0637(3) 0.84596(18) 0.84157(18) 0.0320(8) Uani 1 1 d . . .
H31 H -0.0912 0.8124 0.8617 0.038 Uiso 1 1 calc R . .
C32 C -0.0885(3) 0.90379(19) 0.85886(19) 0.0342(9) Uani 1 1 d . . .
H32 H -0.1331 0.9096 0.8911 0.041 Uiso 1 1 calc R . .
C33 C -0.0492(3) 0.95313(17) 0.82982(19) 0.0335(9) Uani 1 1 d . . .
H33 H -0.0683 0.9925 0.8414 0.040 Uiso 1 1 calc R . .
C34 C 0.0178(3) 0.94516(16) 0.78412(18) 0.0291(8) Uani 1 1 d . . .
H34 H 0.0463 0.9789 0.7648 0.035 Uiso 1 1 calc R . .
C35 C 0.7650(3) 0.48236(15) 0.45219(17) 0.0273(8) Uani 1 1 d . . .
C36 C 0.8309(3) 0.51574(17) 0.41717(19) 0.0341(9) Uani 1 1 d . . .
H36 H 0.8857 0.4964 0.3968 0.041 Uiso 1 1 calc R . .
C37 C 0.8158(4) 0.57769(18) 0.4123(2) 0.0391(10) Uani 1 1 d . . .
H37 H 0.8603 0.6007 0.3884 0.047 Uiso 1 1 calc R . .
C38 C 0.7372(4) 0.60562(18) 0.4419(2) 0.0429(11) Uani 1 1 d . . .
H38 H 0.7278 0.6479 0.4383 0.051 Uiso 1 1 calc R . .
C39 C 0.6712(4) 0.57283(18) 0.4769(2) 0.0409(10) Uani 1 1 d . . .
H39 H 0.6168 0.5925 0.4972 0.049 Uiso 1 1 calc R . .
C40 C 0.6851(3) 0.51100(17) 0.4820(2) 0.0358(9) Uani 1 1 d . . .
H40 H 0.6400 0.4883 0.5058 0.043 Uiso 1 1 calc R . .
C41 C 0.8723(3) 0.37491(14) 0.40816(19) 0.0259(8) Uani 1 1 d . . .
C42 C 0.8283(4) 0.35273(17) 0.34667(19) 0.0320(8) Uani 1 1 d . . .
H42 H 0.7470 0.3521 0.3299 0.038 Uiso 1 1 calc R . .
C43 C 0.9043(4) 0.33137(17) 0.3095(2) 0.0378(9) Uani 1 1 d . . .
H43 H 0.8748 0.3157 0.2672 0.045 Uiso 1 1 calc R . .
C44 C 1.0215(4) 0.33285(17) 0.3337(2) 0.0380(10) Uani 1 1 d . . .
H44 H 1.0727 0.3175 0.3083 0.046 Uiso 1 1 calc R . .
C45 C 1.0658(4) 0.3564(2) 0.3944(2) 0.0455(11) Uani 1 1 d . . .
H45 H 1.1473 0.3586 0.4101 0.055 Uiso 1 1 calc R . .
C46 C 0.9913(3) 0.37696(18) 0.4324(2) 0.0376(10) Uani 1 1 d . . .
H46 H 1.0213 0.3923 0.4748 0.045 Uiso 1 1 calc R . .
C47 C 0.6342(3) 0.37189(15) 0.43492(19) 0.0263(8) Uani 1 1 d . . .
C48 C 0.5657(3) 0.39114(18) 0.37617(19) 0.0328(8) Uani 1 1 d . . .
H48 H 0.5945 0.4202 0.3505 0.039 Uiso 1 1 calc R . .
C49 C 0.4559(4) 0.36781(18) 0.3555(2) 0.0384(10) Uani 1 1 d . . .
H49 H 0.4090 0.3807 0.3154 0.046 Uiso 1 1 calc R . .
C50 C 0.4140(3) 0.32574(19) 0.3930(2) 0.0400(10) Uani 1 1 d . . .
H50 H 0.3385 0.3097 0.3782 0.048 Uiso 1 1 calc R . .
C51 C 0.4797(3) 0.30676(17) 0.4513(2) 0.0349(9) Uani 1 1 d . . .
H51 H 0.4495 0.2783 0.4771 0.042 Uiso 1 1 calc R . .
C52 C 0.5917(3) 0.32981(16) 0.47225(19) 0.0294(8) Uani 1 1 d . . .
H52 H 0.6385 0.3165 0.5121 0.035 Uiso 1 1 calc R . .
C53 C 0.8404(3) 0.38018(16) 0.54037(18) 0.0254(7) Uani 1 1 d . . .
C54 C 0.8616(3) 0.31881(17) 0.55200(19) 0.0316(8) Uani 1 1 d . . .
H54 H 0.8504 0.2913 0.5168 0.038 Uiso 1 1 calc R . .
C55 C 0.8989(3) 0.29875(18) 0.6150(2) 0.0358(9) Uani 1 1 d . . .
H55 H 0.9120 0.2572 0.6234 0.043 Uiso 1 1 calc R . .
C56 C 0.9171(3) 0.3391(2) 0.6655(2) 0.0381(10) Uani 1 1 d . . .
H56 H 0.9428 0.3250 0.7087 0.046 Uiso 1 1 calc R . .
C57 C 0.8987(3) 0.3997(2) 0.65457(19) 0.0358(9) Uani 1 1 d . . .
H57 H 0.9119 0.4269 0.6902 0.043 Uiso 1 1 calc R . .
C58 C 0.8608(3) 0.42101(17) 0.59153(18) 0.0283(8) Uani 1 1 d . . .
H58 H 0.8492 0.4627 0.5835 0.034 Uiso 1 1 calc R . .
N1 N 0.4526(3) 0.18880(15) 0.66072(17) 0.0385(8) Uani 1 1 d . A .
N2 N 0.3950(3) 0.21675(14) 0.61750(17) 0.0329(7) Uani 1 1 d . . .
N3 N 0.3378(3) 0.24485(16) 0.57628(19) 0.0435(9) Uani 1 1 d . A .
N4 N 0.5773(3) 0.17957(19) 0.53858(19) 0.0542(11) Uani 1 1 d . A .
N5 N 0.6500(3) 0.18798(14) 0.50799(15) 0.0310(7) Uani 1 1 d . . .
N6 N 0.7150(3) 0.19654(17) 0.47515(19) 0.0471(9) Uani 1 1 d . A .
N7 N 0.7227(3) 0.21616(16) 0.6707(2) 0.0480(10) Uani 1 1 d . A .
N8 N 0.7295(3) 0.23512(15) 0.7251(2) 0.0388(9) Uani 1 1 d . . .
N9 N 0.7376(3) 0.25649(16) 0.7759(2) 0.0472(10) Uani 1 1 d . A .
N10 N 0.8061(6) 0.1058(4) 0.6137(4) 0.0550(18) Uani 0.871(9) 1 d PDU A 1
N11 N 0.8835(5) 0.0977(2) 0.6582(4) 0.0427(13) Uani 0.871(9) 1 d PDU A 1
N12 N 0.9604(4) 0.0878(3) 0.7020(3) 0.0677(19) Uani 0.871(9) 1 d PDU A 1
N10B N 0.7863(14) 0.0950(18) 0.5988(16) 0.020(8) Uani 0.129(9) 1 d PDU A 2
N11B N 0.872(2) 0.1154(15) 0.6301(19) 0.027(7) Uani 0.129(9) 1 d PDU A 2
N12B N 0.9597(19) 0.1394(12) 0.6505(15) 0.044(9) Uani 0.129(9) 1 d PDU A 2
N13 N 0.7075(3) 0.10879(15) 0.75386(16) 0.0360(8) Uani 1 1 d . A .
N14 N 0.6889(3) 0.06972(15) 0.78806(17) 0.0387(8) Uani 1 1 d . . .
N15 N 0.6745(5) 0.03227(18) 0.8235(2) 0.0709(14) Uani 1 1 d . A .
N16 N 0.6171(2) 0.00104(14) 0.64263(14) 0.0307(7) Uani 1 1 d . A .
N17 N 0.4428(3) 0.06004(13) 0.56282(15) 0.0298(7) Uani 1 1 d . A .
P1 P 0.12756(8) 0.87711(4) 0.70473(5) 0.0245(2) Uani 1 1 d . . .
P2 P 0.77871(8) 0.40222(4) 0.45884(4) 0.02386(19) Uani 1 1 d . . .

loop_
_atom_site_aniso_label
_atom_site_aniso_U_11
_atom_site_aniso_U_22
_atom_site_aniso_U_33
_atom_site_aniso_U_23
_atom_site_aniso_U_13
_atom_site_aniso_U_12
Bi1 0.03772(9) 0.02670(8) 0.02442(9) 0.00290(5) 0.00819(6) 0.00470(6)
C1 0.0308(19) 0.033(2) 0.036(2) -0.0011(17) 0.0036(17) 0.0055(16)
C2 0.040(2) 0.035(2) 0.030(2) 0.0054(17) 0.0057(18) 0.0132(18)
C3 0.049(3) 0.025(2) 0.043(3) 0.0042(17) 0.002(2) 0.0103(18)
C4 0.042(2) 0.029(2) 0.036(2) -0.0039(17) 0.0001(19) 0.0013(18)
C5 0.0323(19) 0.0294(19) 0.0220(19) -0.0027(15) 0.0082(16) 0.0057(16)
C6 0.036(2) 0.0299(19) 0.0210(19) -0.0026(15) 0.0108(16) 0.0075(16)
C7 0.038(2) 0.031(2) 0.036(2) -0.0009(17) 0.0071(18) 0.0065(17)
C8 0.036(2) 0.041(2) 0.034(2) -0.0067(18) 0.0055(18) 0.0071(18)
C9 0.043(2) 0.045(2) 0.026(2) 0.0013(18) 0.0015(18) 0.017(2)
C10 0.052(3) 0.030(2) 0.030(2) -0.0004(16) 0.0078(19) 0.0127(19)
C11 0.0303(19) 0.0287(18) 0.028(2) -0.0031(15) 0.0029(16) 0.0052(16)
C12 0.035(2) 0.049(3) 0.029(2) -0.0010(18) 0.0078(18) 0.0104(18)
C13 0.046(3) 0.066(3) 0.028(2) -0.004(2) 0.007(2) 0.014(2)
C14 0.052(3) 0.053(3) 0.035(3) -0.014(2) -0.006(2) 0.015(2)
C15 0.043(2) 0.034(2) 0.049(3) -0.0004(19) -0.005(2) 0.0028(19)
C16 0.036(2) 0.0280(19) 0.033(2) 0.0004(16) 0.0024(17) 0.0028(16)
C17 0.040(2) 0.0273(18) 0.031(2) -0.0007(15) 0.0189(18) -0.0030(16)
C18 0.052(3) 0.034(2) 0.049(3) 0.0054(19) 0.026(2) 0.0049(19)
C19 0.076(4) 0.030(2) 0.063(3) 0.008(2) 0.039(3) 0.006(2)
C20 0.077(4) 0.033(2) 0.066(3) -0.015(2) 0.050(3) -0.017(2)
C21 0.060(3) 0.043(3) 0.061(3) -0.012(2) 0.031(3) -0.020(2)
C22 0.044(2) 0.036(2) 0.037(2) -0.0083(18) 0.0200(19) -0.0087(18)
C23 0.0228(17) 0.0248(17) 0.031(2) -0.0020(15) 0.0051(15) -0.0015(14)
C24 0.038(2) 0.0300(19) 0.032(2) -0.0065(16) 0.0086(18) -0.0007(17)
C25 0.033(2) 0.037(2) 0.046(3) -0.0144(19) 0.0126(19) 0.0032(17)
C26 0.030(2) 0.030(2) 0.045(3) -0.0044(18) -0.0011(18) 0.0062(16)
C27 0.031(2) 0.036(2) 0.037(2) 0.0009(17) -0.0006(18) -0.0029(17)
C28 0.0259(18) 0.034(2) 0.027(2) -0.0045(16) 0.0047(16) -0.0014(16)
C29 0.0250(17) 0.0307(18) 0.0227(19) -0.0029(15) 0.0043(15) 0.0002(15)
C30 0.0264(18) 0.0283(18) 0.027(2) -0.0004(15) 0.0041(15) -0.0015(15)
C31 0.0258(18) 0.042(2) 0.027(2) 0.0030(17) 0.0019(16) -0.0076(17)
C32 0.0310(19) 0.044(2) 0.029(2) -0.0065(17) 0.0085(17) -0.0018(18)
C33 0.031(2) 0.034(2) 0.037(2) -0.0125(17) 0.0105(17) 0.0008(16)
C34 0.0298(19) 0.0263(18) 0.032(2) -0.0001(15) 0.0089(16) -0.0028(15)
C35 0.0335(19) 0.0237(17) 0.0218(19) -0.0013(14) -0.0007(15) 0.0034(15)
C36 0.040(2) 0.032(2) 0.028(2) -0.0003(16) 0.0029(17) 0.0033(17)
C37 0.048(2) 0.031(2) 0.034(2) 0.0059(17) 0.000(2) -0.0010(18)
C38 0.054(3) 0.0255(19) 0.040(3) -0.0015(18) -0.011(2) 0.008(2)
C39 0.046(2) 0.036(2) 0.037(2) -0.0060(18) 0.000(2) 0.0169(19)
C40 0.038(2) 0.034(2) 0.036(2) -0.0023(17) 0.0075(18) 0.0057(18)
C41 0.0301(18) 0.0241(17) 0.025(2) -0.0003(14) 0.0085(15) 0.0010(14)
C42 0.036(2) 0.0311(19) 0.030(2) -0.0012(16) 0.0085(17) -0.0082(17)
C43 0.053(3) 0.034(2) 0.030(2) -0.0089(17) 0.0162(19) -0.0080(19)
C44 0.049(2) 0.031(2) 0.043(3) 0.0026(18) 0.029(2) 0.0045(18)
C45 0.036(2) 0.054(3) 0.047(3) -0.004(2) 0.012(2) 0.008(2)
C46 0.0278(19) 0.052(3) 0.033(2) -0.0055(18) 0.0054(17) 0.0054(18)
C47 0.0240(17) 0.0263(18) 0.027(2) -0.0054(14) 0.0018(15) 0.0055(14)
C48 0.0310(19) 0.036(2) 0.030(2) 0.0001(17) 0.0028(17) 0.0065(17)
C49 0.0280(19) 0.044(2) 0.039(3) -0.0064(18) -0.0029(18) 0.0064(17)
C50 0.0225(18) 0.043(2) 0.052(3) -0.016(2) 0.0016(19) 0.0073(17)
C51 0.0283(19) 0.0290(19) 0.048(3) -0.0076(18) 0.0103(18) 0.0001(16)
C52 0.0305(19) 0.0276(18) 0.031(2) -0.0020(15) 0.0093(16) 0.0045(15)
C53 0.0201(16) 0.0327(19) 0.0233(19) -0.0006(15) 0.0042(14) 0.0016(14)
C54 0.0287(19) 0.032(2) 0.032(2) 0.0021(16) 0.0029(17) 0.0049(16)
C55 0.031(2) 0.036(2) 0.040(2) 0.0099(18) 0.0077(18) 0.0060(17)
C56 0.034(2) 0.052(3) 0.028(2) 0.0120(19) 0.0073(17) 0.0087(19)
C57 0.032(2) 0.051(2) 0.024(2) -0.0029(18) 0.0063(17) 0.0056(19)
C58 0.0228(17) 0.034(2) 0.028(2) -0.0011(16) 0.0052(15) 0.0020(15)
N1 0.054(2) 0.0338(18) 0.032(2) 0.0036(15) 0.0192(17) 0.0013(16)
N2 0.0425(19) 0.0279(16) 0.034(2) -0.0070(15) 0.0222(17) -0.0061(15)
N3 0.047(2) 0.039(2) 0.044(2) -0.0028(17) 0.0093(18) 0.0059(17)
N4 0.046(2) 0.077(3) 0.045(2) 0.031(2) 0.0235(19) 0.020(2)
N5 0.0374(18) 0.0288(16) 0.0251(18) -0.0006(13) 0.0029(15) 0.0040(14)
N6 0.058(2) 0.044(2) 0.046(2) 0.0023(17) 0.027(2) 0.0058(18)
N7 0.062(3) 0.0334(19) 0.055(3) 0.0016(17) 0.028(2) -0.0106(18)
N8 0.0290(17) 0.0258(17) 0.060(3) 0.0082(17) 0.0063(18) -0.0050(14)
N9 0.052(2) 0.0329(19) 0.050(3) -0.0036(17) -0.006(2) -0.0066(17)
N10 0.066(4) 0.069(5) 0.033(4) -0.012(3) 0.017(3) 0.008(4)
N11 0.041(3) 0.034(3) 0.061(4) -0.011(3) 0.029(3) -0.004(2)
N12 0.042(3) 0.073(4) 0.090(4) -0.018(3) 0.019(3) 0.010(3)
N10B 0.017(10) 0.022(10) 0.020(11) -0.017(8) 0.001(7) 0.006(7)
N11B 0.021(10) 0.032(10) 0.026(11) -0.001(8) -0.002(8) 0.004(8)
N12B 0.029(11) 0.046(12) 0.055(12) -0.014(8) 0.008(8) -0.006(8)
N13 0.0360(18) 0.0376(18) 0.0312(19) 0.0026(15) -0.0003(15) -0.0097(15)
N14 0.051(2) 0.0306(18) 0.035(2) -0.0027(15) 0.0112(17) -0.0003(16)
N15 0.129(4) 0.037(2) 0.057(3) 0.010(2) 0.044(3) -0.004(2)
N16 0.0332(17) 0.0277(16) 0.0311(19) 0.0012(13) 0.0063(15) 0.0051(13)
N17 0.0372(17) 0.0281(16) 0.0229(17) 0.0014(13) 0.0033(14) 0.0081(14)
P1 0.0266(5) 0.0244(4) 0.0240(5) -0.0012(4) 0.0086(4) -0.0005(4)
P2 0.0245(4) 0.0244(4) 0.0218(5) -0.0014(4) 0.0027(4) 0.0029(4)

loop_
_atom_type_symbol
_atom_type_description
_atom_type_scat_dispersion_real
_atom_type_scat_dispersion_imag
_atom_type_scat_source
C C 0.0033 0.0016 'International Tables Vol C Tables 4.2.6.8 and 6.1.1.4'
H H 0.0000 0.0000 'International Tables Vol C Tables 4.2.6.8 and 6.1.1.4'
N N 0.0061 0.0033 'International Tables Vol C Tables 4.2.6.8 and 6.1.1.4'
P P 0.1023 0.0942 'International Tables Vol C Tables 4.2.6.8 and 6.1.1.4'
Bi Bi -4.1077 10.2566 'International Tables Vol C Tables 4.2.6.8 and 6.1.1.4'

loop_
_geom_angle_atom_site_label_1
_geom_angle_atom_site_label_2
_geom_angle_atom_site_label_3
_geom_angle
N7 Bi1 N4 81.46(15)
N7 Bi1 N10B 87.8(8)
N4 Bi1 N10B 83.1(11)
N7 Bi1 N10 79.0(2)
N4 Bi1 N10 87.0(2)
N10B Bi1 N10 10.2(5)
N7 Bi1 N13 77.75(13)
N4 Bi1 N13 159.21(14)
N10B Bi1 N13 95.8(9)
N10 Bi1 N13 88.9(2)
N7 Bi1 N1 82.63(12)
N4 Bi1 N1 82.07(12)
N10B Bi1 N1 163.4(11)
N10 Bi1 N1 159.8(2)
N13 Bi1 N1 95.35(11)
N7 Bi1 N17 153.76(12)
N4 Bi1 N17 75.51(12)
N10B Bi1 N17 101.5(6)
N10 Bi1 N17 111.7(2)
N13 Bi1 N17 124.74(10)
N1 Bi1 N17 81.91(10)
N7 Bi1 N16 148.55(11)
N4 Bi1 N16 120.36(13)
N10B Bi1 N16 74.0(10)
N10 Bi1 N16 79.9(2)
N13 Bi1 N16 78.80(10)
N1 Bi1 N16 120.29(10)
N17 Bi1 N16 57.22(8)
N16 C1 C2 123.4(4)
C3 C2 C1 118.2(4)
C2 C3 C4 119.4(4)
C3 C4 C5 119.4(4)
N16 C5 C4 121.2(3)
N16 C5 C6 117.4(3)
C4 C5 C6 121.4(3)
N17 C6 C7 121.6(3)
N17 C6 C5 116.4(3)
C7 C6 C5 122.0(3)
C6 C7 C8 119.4(4)
C9 C8 C7 119.0(4)
C8 C9 C10 118.7(4)
N17 C10 C9 123.8(4)
C16 C11 C12 120.6(4)
C16 C11 P1 120.6(3)
C12 C11 P1 118.4(3)
C13 C12 C11 119.0(4)
C14 C13 C12 120.1(4)
C13 C14 C15 120.2(4)
C16 C15 C14 120.7(4)
C15 C16 C11 119.3(4)
C22 C17 C18 119.9(4)
C22 C17 P1 119.4(3)
C18 C17 P1 120.4(3)
C19 C18 C17 119.4(4)
C20 C19 C18 120.5(5)
C21 C20 C19 120.1(4)
C20 C21 C22 120.2(5)
C21 C22 C17 119.9(4)
C28 C23 C24 119.3(3)
C28 C23 P1 123.5(3)
C24 C23 P1 117.2(3)
C25 C24 C23 120.1(4)
C24 C25 C26 120.7(4)
C27 C26 C25 119.2(4)
C26 C27 C28 121.4(4)
C27 C28 C23 119.3(4)
C30 C29 C34 119.8(3)
C30 C29 P1 121.0(3)
C34 C29 P1 119.2(3)
C31 C30 C29 120.3(3)
C30 C31 C32 119.3(4)
C33 C32 C31 121.0(4)
C34 C33 C32 120.0(4)
C33 C34 C29 119.6(3)
C40 C35 C36 119.9(3)
C40 C35 P2 118.6(3)
C36 C35 P2 121.4(3)
C35 C36 C37 119.4(4)
C38 C37 C36 120.4(4)
C37 C38 C39 120.7(4)
C38 C39 C40 119.6(4)
C39 C40 C35 120.0(4)
C42 C41 C46 120.5(4)
C42 C41 P2 121.4(3)
C46 C41 P2 118.1(3)
C41 C42 C43 119.3(4)
C44 C43 C42 120.1(4)
C43 C44 C45 120.7(4)
C44 C45 C46 119.8(4)
C45 C46 C41 119.4(4)
C52 C47 C48 120.0(3)
C52 C47 P2 122.0(3)
C48 C47 P2 118.0(3)
C49 C48 C47 119.7(4)
C48 C49 C50 120.0(4)
C51 C50 C49 121.1(4)
C50 C51 C52 119.1(4)
C47 C52 C51 120.1(4)
C58 C53 C54 120.5(3)
C58 C53 P2 122.2(3)
C54 C53 P2 117.2(3)
C55 C54 C53 119.5(4)
C56 C55 C54 119.8(4)
C55 C56 C57 121.2(4)
C56 C57 C58 120.0(4)
C57 C58 C53 118.9(4)
N2 N1 Bi1 119.3(3)
N3 N2 N1 178.5(4)
N5 N4 Bi1 120.4(3)
N6 N5 N4 175.9(4)
N8 N7 Bi1 119.8(3)
N9 N8 N7 176.0(4)
N11 N10 Bi1 116.3(4)
N12 N11 N10 178.0(7)
N11B N10B Bi1 110(2)
N12B N11B N10B 168(5)
N14 N13 Bi1 129.9(3)
N15 N14 N13 177.2(5)
C5 N16 C1 118.4(3)
C5 N16 Bi1 124.1(2)
C1 N16 Bi1 117.5(2)
C10 N17 C6 117.6(3)
C10 N17 Bi1 117.7(2)
C6 N17 Bi1 124.5(2)
C17 P1 C23 108.39(17)
C17 P1 C29 109.26(17)
C23 P1 C29 110.63(17)
C17 P1 C11 109.97(19)
C23 P1 C11 107.84(17)
C29 P1 C11 110.71(17)
C53 P2 C41 107.42(17)
C53 P2 C35 111.12(17)
C41 P2 C35 110.35(17)
C53 P2 C47 109.62(17)
C41 P2 C47 111.72(17)
C35 P2 C47 106.65(16)

loop_
_geom_bond_atom_site_label_1
_geom_bond_atom_site_label_2
_geom_bond_distance
Bi1 N7 2.314(4)
Bi1 N4 2.366(4)
Bi1 N10B 2.382(10)
Bi1 N10 2.387(5)
Bi1 N13 2.448(3)
Bi1 N1 2.539(3)
Bi1 N17 2.820(3)
Bi1 N16 2.834(3)
C1 N16 1.344(4)
C1 C2 1.387(5)
C2 C3 1.377(6)
C3 C4 1.378(5)
C4 C5 1.406(5)
C5 N16 1.342(5)
C5 C6 1.486(5)
C6 N17 1.357(5)
C6 C7 1.388(5)
C7 C8 1.389(5)
C8 C9 1.369(6)
C9 C10 1.379(6)
C10 N17 1.339(5)
C11 C16 1.388(5)
C11 C12 1.403(6)
C11 P1 1.802(4)
C12 C13 1.390(6)
C13 C14 1.383(7)
C14 C15 1.384(6)
C15 C16 1.379(6)
C17 C22 1.393(6)
C17 C18 1.394(6)
C17 P1 1.794(4)
C18 C19 1.387(6)
C19 C20 1.381(7)
C20 C21 1.379(7)
C21 C22 1.384(6)
C23 C28 1.394(5)
C23 C24 1.399(5)
C23 P1 1.797(4)
C24 C25 1.380(5)
C25 C26 1.383(6)
C26 C27 1.377(6)
C27 C28 1.388(5)
C29 C30 1.392(5)
C29 C34 1.403(5)
C29 P1 1.799(4)
C30 C31 1.381(5)
C31 C32 1.387(6)
C32 C33 1.384(6)
C33 C34 1.377(5)
C35 C40 1.392(5)
C35 C36 1.393(5)
C35 P2 1.796(4)
C36 C37 1.393(5)
C37 C38 1.368(6)
C38 C39 1.387(7)
C39 C40 1.389(5)
C41 C42 1.380(5)
C41 C46 1.392(5)
C41 P2 1.793(4)
C42 C43 1.391(5)
C43 C44 1.370(6)
C44 C45 1.379(6)
C45 C46 1.384(6)
C47 C52 1.383(5)
C47 C48 1.395(5)
C47 P2 1.805(4)
C48 C49 1.379(6)
C49 C50 1.381(6)
C50 C51 1.372(6)
C51 C52 1.400(5)
C53 C58 1.391(5)
C53 C54 1.403(5)
C53 P2 1.785(4)
C54 C55 1.379(5)
C55 C56 1.373(6)
C56 C57 1.380(6)
C57 C58 1.391(5)
N1 N2 1.190(5)
N2 N3 1.163(5)
N4 N5 1.189(4)
N5 N6 1.150(4)
N7 N8 1.207(5)
N8 N9 1.154(5)
N10 N11 1.177(9)
N11 N12 1.169(8)
N10B N11B 1.174(13)
N11B N12B 1.166(12)
N13 N14 1.179(5)
N14 N15 1.155(5)
